data_7101387
loop_
_publ_author_name
'Scott J. Dalgarno'
'Nicholas P. Power'
'Jcohen Antesberger'
'Robert M. McKinlay'
'Jerry L. Atwood'

_publ_section_title
;
Synthesis and structural characterisation of lower rim halogenated
pyrogallol[4]arenes: bi-layers and hexameric nano-capsules
;
_journal_issue 36
_journal_name_full 'Chemical Communications'
_journal_paper_doi 10.1039/b605147b
_journal_year 2006
_chemical_formula_moiety 'C98 H122 Cl8 N4 O26'
_chemical_formula_sum 'C98 H122 Cl8 N4 O26'
_chemical_formula_weight 2055.60
_chemical_name_systematic
;
?
;
_space_group_IT_number 2
_symmetry_cell_setting triclinic
_symmetry_space_group_name_Hall '-P 1'
_symmetry_space_group_name_H-M 'P -1'
_atom_sites_solution_hydrogens geom
_atom_sites_solution_primary direct
_atom_sites_solution_secondary difmap
_audit_creation_method SHELXL-97
_cell_angle_alpha 102.169(6)
_cell_angle_beta 95.612(6)
_cell_angle_gamma 92.779(6)
_cell_formula_units_Z 2
_cell_length_a 12.663(4)
_cell_length_b 19.072(7)
_cell_length_c 21.232(7)
_cell_measurement_temperature 173(2)
_cell_volume 4976(3)
_computing_cell_refinement 'SAINT (Bruker, 1998)'
_computing_data_collection 'SMART (Bruker, 1998)'
_computing_data_reduction 'SAINT (Bruker, 1998)'
_computing_molecular_graphics
;
XSeed (Barbour, 2001)
;
_computing_publication_material 'local program'
_computing_structure_refinement 'SHELXL-97 (Sheldrick, 1997)'
_computing_structure_solution 'SHELXS-97 (Sheldrick, 1990)'
_diffrn_ambient_temperature 173(2)
_diffrn_measured_fraction_theta_full 0.962
_diffrn_measured_fraction_theta_max 0.962
_diffrn_measurement_device_type 'Bruker SMART 1000 CCD diffractometer'
_diffrn_radiation_monochromator graphite
_diffrn_radiation_source 'fine-focus sealed tube'
_diffrn_radiation_type MoK\a
_diffrn_radiation_wavelength 0.71073
_diffrn_reflns_av_R_equivalents 0.0294
_diffrn_reflns_av_sigmaI/netI 0.0630
_diffrn_reflns_limit_h_max 16
_diffrn_reflns_limit_h_min -16
_diffrn_reflns_limit_k_max 24
_diffrn_reflns_limit_k_min -19
_diffrn_reflns_limit_l_max 26
_diffrn_reflns_limit_l_min -27
_diffrn_reflns_number 35217
_diffrn_reflns_theta_full 27.18
_diffrn_reflns_theta_max 27.18
_diffrn_reflns_theta_min 1.63
_exptl_absorpt_coefficient_mu 0.303
_exptl_absorpt_correction_T_max 0.9703
_exptl_absorpt_correction_T_min 0.9418
_exptl_absorpt_correction_type multi-scan
_exptl_crystal_colour Colourless
_exptl_crystal_density_diffrn 1.372
_exptl_crystal_density_method 'not measured'
_exptl_crystal_description Prism
_exptl_crystal_F_000 2164
_exptl_crystal_size_max 0.20
_exptl_crystal_size_mid 0.15
_exptl_crystal_size_min 0.10
_refine_diff_density_max 0.951
_refine_diff_density_min -0.620
_refine_diff_density_rms 0.073
_refine_ls_extinction_method none
_refine_ls_goodness_of_fit_ref 1.005
_refine_ls_hydrogen_treatment mixed
_refine_ls_matrix_type full
_refine_ls_number_parameters 1286
_refine_ls_number_reflns 21312
_refine_ls_number_restraints 5
_refine_ls_restrained_S_all 1.006
_refine_ls_R_factor_all 0.1118
_refine_ls_R_factor_gt 0.0691
_refine_ls_shift/su_max 0.123
_refine_ls_shift/su_mean 0.001
_refine_ls_structure_factor_coef Fsqd
_refine_ls_weighting_details 'calc w=1/[\s^2^(Fo^2^)+(0.0965P)^2^+4.7830P] where P=(Fo^2^+2Fc^2^)/3'
_refine_ls_weighting_scheme calc
_refine_ls_wR_factor_gt 0.1740
_refine_ls_wR_factor_ref 0.2008
_reflns_number_gt 13666
_reflns_number_total 21312
_reflns_threshold_expression >2sigma(I)
_cod_data_source_file b605147b.txt
_cod_depositor_comments
;
The following automatic conversions were performed:
'_symmetry_cell_setting' value 'Triclinic' changed to 'triclinic'
according to '/home/saulius/struct/CIF-dictionaries/cif_core.dic'
dictionary named 'cif_core.dic' version 2.4.1 from 2010-06-29.

Automatic conversion script
Id: cif_fix_enum 1527 2010-12-29 10:47:43Z saulius 
;
_cod_original_sg_symbol_H-M P-1
_cod_database_code 7101387

loop_
_symmetry_equiv_pos_as_xyz
'x, y, z'
'-x, -y, -z'

loop_
_atom_site_label
_atom_site_type_symbol
_atom_site_fract_x
_atom_site_fract_y
_atom_site_fract_z
_atom_site_U_iso_or_equiv
_atom_site_adp_type
_atom_site_occupancy
_atom_site_symmetry_multiplicity
_atom_site_calc_flag
_atom_site_refinement_flags
_atom_site_disorder_assembly
_atom_site_disorder_group
Cl1 Cl 0.15958(15) 0.25199(9) 0.49749(10) 0.0856(5) Uani 0.80 1 d P A 1
Cl1A Cl 0.1953(6) 0.2429(4) 0.5453(4) 0.0856(5) Uani 0.20 1 d PD B 2
Cl2 Cl 0.33388(10) 0.49844(7) 0.40253(5) 0.0637(3) Uani 1 1 d . . .
Cl3 Cl 1.13339(12) 0.74104(7) 0.64274(7) 0.0666(4) Uani 0.90 1 d P C 2
Cl3A Cl 1.0917(11) 0.7311(6) 0.5878(7) 0.0666(4) Uani 0.10 1 d P C 1
Cl4 Cl 1.06934(11) 0.44824(8) 0.55127(6) 0.0709(4) Uani 1 1 d . . .
Cl5 Cl 0.82734(9) 0.95910(7) 0.39382(5) 0.0562(3) Uani 1 1 d . . .
Cl6 Cl 0.70693(13) 1.25718(7) 0.52612(7) 0.0854(5) Uani 1 1 d . . .
Cl7 Cl 1.58364(16) 1.06904(10) 0.55391(7) 0.0706(5) Uani 0.85 1 d P D 2
Cl7A Cl 1.5379(10) 1.0581(8) 0.5675(7) 0.110(5) Uani 0.15 1 d P E 1
Cl8 Cl 1.62114(8) 0.81251(6) 0.64305(7) 0.0620(3) Uani 1 1 d . . .
O1 O 0.74132(18) 0.37530(13) 0.90480(11) 0.0358(6) Uani 1 1 d . . .
H1O H 0.7267 0.3404 0.9216 0.043 Uiso 1 1 calc R . .
O2 O 0.52893(19) 0.35006(14) 0.92720(12) 0.0404(6) Uani 1 1 d . . .
H2O H 0.5000 0.3835 0.9502 0.049 Uiso 1 1 calc R . .
O3 O 0.36808(17) 0.36652(12) 0.84047(11) 0.0334(5) Uani 1 1 d . . .
H3O H 0.3689 0.3500 0.8742 0.040 Uiso 1 1 calc R . .
O4 O 0.20252(17) 0.42977(13) 0.78800(12) 0.0392(6) Uani 1 1 d . . .
H4O H 0.2386 0.3939 0.7878 0.047 Uiso 1 1 calc R . .
O5 O 0.13921(18) 0.56349(14) 0.82039(13) 0.0420(6) Uani 1 1 d . . .
H5O H 0.1273 0.6072 0.8266 0.050 Uiso 1 1 calc R . .
O6 O 0.23882(17) 0.67692(13) 0.78456(12) 0.0350(5) Uani 1 1 d . . .
H6O H 0.2516 0.6926 0.8248 0.042 Uiso 1 1 calc R . .
O7 O 0.40498(17) 0.77754(13) 0.82824(13) 0.0419(6) Uani 1 1 d . . .
H7O H 0.3562 0.7563 0.8000 0.050 Uiso 1 1 calc R . .
O8 O 0.57789(19) 0.83541(13) 0.91036(13) 0.0456(7) Uani 1 1 d . . .
H8O H 0.5271 0.8598 0.9017 0.055 Uiso 1 1 calc R . .
O9 O 0.77554(16) 0.78819(11) 0.89177(10) 0.0259(5) Uani 1 1 d . . .
H9O H 0.7554 0.8095 0.9269 0.031 Uiso 1 1 calc R . .
O10 O 0.95827(16) 0.70249(11) 0.91092(10) 0.0256(5) Uani 1 1 d . . .
H10O H 0.9123 0.7327 0.9101 0.031 Uiso 1 1 calc R . .
O11 O 1.01438(17) 0.59422(12) 0.96526(10) 0.0278(5) Uani 1 1 d . . .
H11O H 1.0220 0.6389 0.9795 0.033 Uiso 1 1 calc R . .
O12 O 0.94242(19) 0.45783(12) 0.91484(11) 0.0368(6) Uani 1 1 d . . .
H12O H 0.8909 0.4315 0.9208 0.044 Uiso 1 1 calc R . .
O13 O 1.21480(16) 0.86195(13) 0.87568(11) 0.0308(5) Uani 1 1 d . . .
H13O H 1.1908 0.8283 0.8914 0.037 Uiso 1 1 calc R . .
O14 O 0.99878(16) 0.84405(12) 0.89409(10) 0.0280(5) Uani 1 1 d . . .
H14O H 1.0361 0.8649 0.9284 0.034 Uiso 1 1 calc R . .
O15 O 0.84620(15) 0.87600(12) 0.80890(10) 0.0264(5) Uani 1 1 d . . .
H15O H 0.8427 0.8597 0.8425 0.032 Uiso 1 1 calc R . .
O16 O 0.69328(16) 0.96014(12) 0.77113(11) 0.0292(5) Uani 1 1 d . . .
H16O H 0.7263 0.9227 0.7689 0.035 Uiso 1 1 calc R . .
O17 O 0.64540(17) 1.09266(13) 0.82604(12) 0.0349(5) Uani 1 1 d . . .
H17O H 0.6104 1.0530 0.8211 0.042 Uiso 1 1 calc R . .
O18 O 0.76128(18) 1.21241(12) 0.81345(12) 0.0358(6) Uani 1 1 d . . .
H18O H 0.7073 1.2082 0.8328 0.043 Uiso 1 1 calc R . .
O19 O 0.94101(17) 1.29196(14) 0.87504(11) 0.0368(6) Uani 1 1 d . . .
H19O H 0.8877 1.2694 0.8515 0.044 Uiso 1 1 calc R . .
O20 O 1.11950(19) 1.31841(17) 0.95958(11) 0.0510(8) Uani 1 1 d . . .
H20O H 1.0574 1.3304 0.9647 0.061 Uiso 1 1 calc R . .
O21 O 1.30800(17) 1.27648(14) 0.92583(11) 0.0369(6) Uani 1 1 d . . .
H21O H 1.2902 1.3007 0.9605 0.044 Uiso 1 1 calc R . .
O22 O 1.46696(19) 1.18508(13) 0.92889(12) 0.0416(6) Uani 1 1 d . . .
H22O H 1.4220 1.2161 0.9345 0.050 Uiso 1 1 calc R . .
O23 O 1.49101(19) 1.06282(13) 0.97029(11) 0.0385(6) Uani 1 1 d . . .
H23O H 1.5018 1.1060 0.9902 0.046 Uiso 1 1 calc R . .
O24 O 1.41047(17) 0.93399(12) 0.89984(10) 0.0282(5) Uani 1 1 d . . .
H24O H 1.3658 0.9000 0.8817 0.034 Uiso 1 1 calc R . .
O25 O 1.3174(2) 0.75797(14) 1.06695(12) 0.0387(6) Uani 1 1 d . . .
O26 O 1.1683(2) 0.73383(13) 0.90432(12) 0.0347(6) Uani 1 1 d . . .
N1 N 0.6612(4) 0.6497(3) 0.9551(2) 0.0999(18) Uani 1 1 d . . .
N2 N 0.5912(9) 0.4715(7) 1.0200(6) 0.112(4) Uiso 0.50 1 d PD F 2
N2B N 0.6264(8) 0.4423(6) 1.0384(5) 0.081(3) Uiso 0.50 1 d PD F 3
N3 N 1.1946(3) 1.13569(18) 0.98084(15) 0.0458(8) Uani 1 1 d . . .
N4 N 0.8995(3) 1.0632(2) 0.99571(19) 0.0664(11) Uani 1 1 d . . .
C1 C 0.5955(2) 0.40440(16) 0.75643(15) 0.0257(7) Uani 1 1 d . . .
H1 H 0.6098 0.4162 0.7167 0.031 Uiso 1 1 calc R . .
C2 C 0.6810(2) 0.39995(15) 0.80152(15) 0.0242(6) Uani 1 1 d . . .
C3 C 0.6586(3) 0.38138(17) 0.85921(15) 0.0274(7) Uani 1 1 d . . .
C4 C 0.5540(3) 0.37044(17) 0.87180(16) 0.0295(7) Uani 1 1 d . . .
C5 C 0.4712(2) 0.37657(16) 0.82596(16) 0.0270(7) Uani 1 1 d . . .
C6 C 0.4893(3) 0.39227(16) 0.76704(15) 0.0275(7) Uani 1 1 d . . .
C7 C 0.3948(2) 0.39753(17) 0.71831(15) 0.0285(7) Uani 1 1 d . . .
H7 H 0.3377 0.3619 0.7238 0.034 Uiso 1 1 calc R . .
C8 C 0.4201(3) 0.3752(2) 0.64773(17) 0.0441(9) Uani 1 1 d . . .
C9 C 0.3257(3) 0.3616(3) 0.6000(2) 0.0394(11) Uani 0.80 1 d P A 1
H9A H 0.2916 0.4074 0.6006 0.047 Uiso 0.80 1 calc PR A 1
H9B H 0.2743 0.3279 0.6129 0.047 Uiso 0.80 1 calc PR A 1
C9A C 0.4249(14) 0.3108(8) 0.6213(8) 0.030(4) Uani 0.20 1 d P B 2
H9A1 H 0.3720 0.2826 0.6391 0.035 Uiso 0.20 1 calc PR B 2
H9A2 H 0.4959 0.2966 0.6357 0.035 Uiso 0.20 1 calc PR B 2
C10 C 0.3501(5) 0.3302(4) 0.5309(3) 0.0565(16) Uani 0.80 1 d P A 1
H10A H 0.4020 0.3638 0.5183 0.068 Uiso 0.80 1 calc PR A 1
H10B H 0.3838 0.2844 0.5304 0.068 Uiso 0.80 1 calc PR A 1
C10A C 0.4069(14) 0.2849(11) 0.5444(9) 0.044(5) Uani 0.20 1 d PD B 2
H10C H 0.4574 0.3141 0.5259 0.053 Uiso 0.20 1 calc PR B 2
H10D H 0.4259 0.2344 0.5330 0.053 Uiso 0.20 1 calc PR B 2
C11 C 0.2535(4) 0.3166(3) 0.4815(3) 0.0578(15) Uani 0.80 1 d P A 1
H11A H 0.2758 0.2992 0.4378 0.069 Uiso 0.80 1 calc PR A 1
H11B H 0.2194 0.3622 0.4817 0.069 Uiso 0.80 1 calc PR A 1
C11A C 0.2956(14) 0.2890(14) 0.5112(9) 0.105(15) Uani 0.20 1 d PD B 2
H11C H 0.2932 0.2673 0.4644 0.126 Uiso 0.20 1 calc PR B 2
H11D H 0.2799 0.3401 0.5157 0.126 Uiso 0.20 1 calc PR B 2
C12 C 0.3993(2) 0.53083(18) 0.71758(15) 0.0275(7) Uani 1 1 d . A .
H12 H 0.4601 0.5239 0.6947 0.033 Uiso 1 1 calc R . .
C13 C 0.3501(2) 0.47154(17) 0.73494(15) 0.0261(7) Uani 1 1 d . . .
C14 C 0.2621(2) 0.48335(18) 0.76902(16) 0.0300(7) Uani 1 1 d . A .
C15 C 0.2258(2) 0.55164(19) 0.78587(16) 0.0313(7) Uani 1 1 d . . .
C16 C 0.2762(2) 0.60931(18) 0.76792(16) 0.0299(7) Uani 1 1 d . A .
C17 C 0.3632(2) 0.59963(18) 0.73239(15) 0.0263(7) Uani 1 1 d . . .
C18 C 0.4178(2) 0.66302(18) 0.71094(15) 0.0280(7) Uani 1 1 d . A .
H18 H 0.3652 0.7005 0.7112 0.034 Uiso 1 1 calc R . .
C19 C 0.4471(3) 0.64133(19) 0.64158(15) 0.0308(7) Uani 1 1 d . . .
H19A H 0.4825 0.6836 0.6301 0.037 Uiso 1 1 calc R A .
H19B H 0.4986 0.6037 0.6398 0.037 Uiso 1 1 calc R . .
C20 C 0.3513(3) 0.6130(2) 0.59137(16) 0.0367(8) Uani 1 1 d . A .
H20A H 0.3065 0.5780 0.6075 0.044 Uiso 1 1 calc R . .
H20B H 0.3078 0.6534 0.5856 0.044 Uiso 1 1 calc R . .
C21 C 0.3853(3) 0.5768(2) 0.52641(17) 0.0416(9) Uani 1 1 d . . .
H21A H 0.4272 0.6124 0.5093 0.050 Uiso 1 1 calc R A .
H21B H 0.4318 0.5379 0.5326 0.050 Uiso 1 1 calc R . .
C22 C 0.2916(3) 0.5457(2) 0.47785(17) 0.0449(9) Uani 1 1 d . A .
H22A H 0.2474 0.5849 0.4695 0.054 Uiso 1 1 calc R . .
H22B H 0.2473 0.5121 0.4959 0.054 Uiso 1 1 calc R . .
C23 C 0.6164(2) 0.67485(16) 0.75228(14) 0.0237(6) Uani 1 1 d . A .
H23 H 0.6265 0.6384 0.7157 0.028 Uiso 1 1 calc R . .
C24 C 0.5136(2) 0.69675(16) 0.75986(15) 0.0249(6) Uani 1 1 d . . .
C25 C 0.5005(2) 0.74990(17) 0.81410(17) 0.0290(7) Uani 1 1 d . A .
C26 C 0.5874(2) 0.78122(17) 0.85753(16) 0.0285(7) Uani 1 1 d . . .
C27 C 0.6879(2) 0.75727(16) 0.84928(14) 0.0225(6) Uani 1 1 d . A .
C28 C 0.7047(2) 0.70421(15) 0.79613(14) 0.0205(6) Uani 1 1 d . . .
C29 C 0.8172(2) 0.68116(16) 0.78752(13) 0.0201(6) Uani 1 1 d . A .
H29 H 0.8667 0.7239 0.8087 0.024 Uiso 1 1 calc R . .
C30 C 0.8379(2) 0.66251(18) 0.71627(14) 0.0273(7) Uani 1 1 d . . .
H30A H 0.7998 0.6156 0.6953 0.033 Uiso 1 1 calc R A .
H30B H 0.8083 0.6992 0.6942 0.033 Uiso 1 1 calc R . .
C31 C 0.9547(3) 0.6586(2) 0.70697(17) 0.0387(8) Uani 1 1 d . A .
H31A H 0.9845 0.6212 0.7281 0.046 Uiso 1 1 calc R . .
H31B H 0.9934 0.7052 0.7282 0.046 Uiso 1 1 calc R . .
C32 C 0.9718(3) 0.6410(2) 0.63542(19) 0.0515(10) Uani 1 1 d . . .
H32A H 0.9425 0.5911 0.6164 0.062 Uiso 1 1 calc R A .
H32B H 0.9305 0.6733 0.6132 0.062 Uiso 1 1 calc R . .
C33 C 1.0844(4) 0.6477(3) 0.6216(2) 0.0601(12) Uani 1 1 d . C .
C34 C 0.8066(2) 0.55049(16) 0.79783(14) 0.0215(6) Uani 1 1 d . A .
H34 H 0.7572 0.5407 0.7599 0.026 Uiso 1 1 calc R . .
C35 C 0.8450(2) 0.62144(15) 0.82299(13) 0.0187(6) Uani 1 1 d . . .
C36 C 0.9136(2) 0.63486(16) 0.88057(14) 0.0211(6) Uani 1 1 d . A .
C37 C 0.9436(2) 0.57883(16) 0.90986(13) 0.0212(6) Uani 1 1 d . . .
C38 C 0.9054(2) 0.50855(16) 0.88230(14) 0.0234(6) Uani 1 1 d . A .
C39 C 0.8362(2) 0.49282(16) 0.82505(14) 0.0222(6) Uani 1 1 d . . .
C40 C 0.7971(2) 0.41542(16) 0.79116(15) 0.0254(6) Uani 1 1 d . A .
H40 H 0.8406 0.3827 0.8123 0.030 Uiso 1 1 calc R . .
C41 C 0.8163(3) 0.40038(18) 0.71982(15) 0.0295(7) Uani 1 1 d . . .
H41A H 0.7897 0.3503 0.6992 0.035 Uiso 1 1 calc R A .
H41B H 0.7750 0.4328 0.6978 0.035 Uiso 1 1 calc R . .
C42 C 0.9330(3) 0.4107(2) 0.71006(16) 0.0351(8) Uani 1 1 d . A .
H42A H 0.9711 0.3698 0.7205 0.042 Uiso 1 1 calc R . .
H42B H 0.9651 0.4552 0.7401 0.042 Uiso 1 1 calc R . .
C43 C 0.9467(3) 0.4159(2) 0.64023(17) 0.0444(9) Uani 1 1 d . . .
H43A H 0.9171 0.3705 0.6105 0.053 Uiso 1 1 calc R A .
H43B H 0.9055 0.4554 0.6292 0.053 Uiso 1 1 calc R . .
C44 C 1.0603(3) 0.4294(3) 0.6299(2) 0.0560(11) Uani 1 1 d . A .
H44A H 1.0995 0.3866 0.6338 0.067 Uiso 1 1 calc R . .
H44B H 1.0935 0.4706 0.6636 0.067 Uiso 1 1 calc R . .
C45 C 1.0845(2) 0.92451(16) 0.73878(14) 0.0212(6) Uani 1 1 d . . .
H45 H 1.1031 0.9440 0.7034 0.025 Uiso 1 1 calc R . .
C46 C 1.1661(2) 0.90745(15) 0.78076(14) 0.0204(6) Uani 1 1 d . . .
C47 C 1.1367(2) 0.87975(16) 0.83289(14) 0.0235(6) Uani 1 1 d . . .
C48 C 1.0304(2) 0.87089(16) 0.84272(14) 0.0224(6) Uani 1 1 d . . .
C49 C 0.9514(2) 0.88681(15) 0.79924(14) 0.0206(6) Uani 1 1 d . . .
C50 C 0.9764(2) 0.91423(15) 0.74625(13) 0.0198(6) Uani 1 1 d . . .
C51 C 0.8880(2) 0.93363(16) 0.70024(14) 0.0213(6) Uani 1 1 d . . .
H51 H 0.8263 0.8978 0.6969 0.026 Uiso 1 1 calc R . .
C52 C 0.9191(2) 0.92859(18) 0.63187(14) 0.0255(7) Uani 1 1 d . . .
H52A H 0.9771 0.9658 0.6334 0.031 Uiso 1 1 calc R . .
H52B H 0.9470 0.8811 0.6169 0.031 Uiso 1 1 calc R . .
C53 C 0.8279(2) 0.93824(19) 0.58288(14) 0.0285(7) Uani 1 1 d . . .
H53A H 0.7759 0.8960 0.5746 0.034 Uiso 1 1 calc R . .
H53B H 0.7910 0.9813 0.6011 0.034 Uiso 1 1 calc R . .
C54 C 0.8675(3) 0.9467(2) 0.51955(15) 0.0317(7) Uani 1 1 d . . .
H54A H 0.9116 0.9926 0.5269 0.038 Uiso 1 1 calc R . .
H54B H 0.9132 0.9071 0.5048 0.038 Uiso 1 1 calc R . .
C55 C 0.7779(3) 0.9459(2) 0.46751(16) 0.0430(9) Uani 1 1 d . . .
H55A H 0.7308 0.9844 0.4827 0.052 Uiso 1 1 calc R . .
H55B H 0.7353 0.8993 0.4588 0.052 Uiso 1 1 calc R . .
C56 C 0.9076(2) 1.07056(17) 0.72443(14) 0.0227(6) Uani 1 1 d . . .
H56 H 0.9693 1.0661 0.7022 0.027 Uiso 1 1 calc R . .
C57 C 0.8510(2) 1.00785(16) 0.72965(13) 0.0204(6) Uani 1 1 d . . .
C58 C 0.7613(2) 1.01592(17) 0.76336(14) 0.0239(6) Uani 1 1 d . . .
C59 C 0.7321(2) 1.08368(18) 0.79122(15) 0.0260(7) Uani 1 1 d . . .
C60 C 0.7900(2) 1.14477(17) 0.78499(15) 0.0266(7) Uani 1 1 d . . .
C61 C 0.8785(2) 1.13920(17) 0.75002(14) 0.0237(6) Uani 1 1 d . . .
C62 C 0.9413(2) 1.20626(17) 0.74138(15) 0.0247(6) Uani 1 1 d . . .
H62 H 0.8947 1.2471 0.7515 0.030 Uiso 1 1 calc R . .
C63 C 0.9661(3) 1.20088(18) 0.67124(15) 0.0299(7) Uani 1 1 d . . .
H63A H 1.0094 1.2447 0.6688 0.036 Uiso 1 1 calc R . .
H63B H 1.0090 1.1591 0.6587 0.036 Uiso 1 1 calc R . .
C64 C 0.8668(3) 1.1926(2) 0.62347(16) 0.0341(8) Uani 1 1 d . . .
H64A H 0.8206 1.2317 0.6385 0.041 Uiso 1 1 calc R . .
H64B H 0.8271 1.1464 0.6229 0.041 Uiso 1 1 calc R . .
C65 C 0.8901(4) 1.1943(2) 0.55491(18) 0.0521(11) Uani 1 1 d . . .
H65A H 0.9295 1.2407 0.5557 0.062 Uiso 1 1 calc R . .
H65B H 0.9370 1.1555 0.5403 0.062 Uiso 1 1 calc R . .
C66 C 0.7927(4) 1.1856(3) 0.5060(2) 0.0630(13) Uani 1 1 d . . .
H66A H 0.7531 1.1391 0.5043 0.076 Uiso 1 1 calc R . .
H66B H 0.8152 1.1849 0.4625 0.076 Uiso 1 1 calc R . .
C67 C 1.1400(2) 1.20035(16) 0.77609(15) 0.0249(6) Uani 1 1 d . . .
H67 H 1.1458 1.1726 0.7340 0.030 Uiso 1 1 calc R . .
C68 C 1.0402(2) 1.22411(17) 0.79085(15) 0.0239(6) Uani 1 1 d . . .
C69 C 1.0323(2) 1.26409(18) 0.85316(15) 0.0272(7) Uani 1 1 d . . .
C70 C 1.1216(2) 1.27989(19) 0.89821(15) 0.0299(7) Uani 1 1 d . . .
C71 C 1.2194(2) 1.25629(18) 0.88157(15) 0.0275(7) Uani 1 1 d . . .
C72 C 1.2310(2) 1.21587(16) 0.82075(15) 0.0244(6) Uani 1 1 d . . .
C73 C 1.3403(2) 1.18992(17) 0.80603(15) 0.0259(7) Uani 1 1 d . . .
H73 H 1.3944 1.2277 0.8318 0.031 Uiso 1 1 calc R . .
C74 C 1.3579(3) 1.18276(19) 0.73457(16) 0.0312(7) Uani 1 1 d . . .
H74A H 1.3114 1.1418 0.7080 0.037 Uiso 1 1 calc R . .
H74B H 1.3369 1.2269 0.7205 0.037 Uiso 1 1 calc R . .
C75 C 1.4718(3) 1.1711(3) 0.7223(2) 0.0448(10) Uani 1 1 d . . .
C76 C 1.4762(4) 1.1348(4) 0.6495(2) 0.0548(9) Uani 0.85 1 d P D 2
H76A H 1.4330 1.0883 0.6392 0.066 Uiso 0.85 1 calc PR D 2
H76B H 1.4443 1.1659 0.6220 0.066 Uiso 0.85 1 calc PR D 2
C76A C 1.526(2) 1.1696(15) 0.6669(14) 0.0548(9) Uani 0.15 1 d PD E 1
H76C H 1.5995 1.1918 0.6779 0.066 Uiso 0.15 1 calc PR E 1
H76D H 1.4868 1.1922 0.6345 0.066 Uiso 0.15 1 calc PR E 1
C77 C 1.5856(4) 1.1221(3) 0.6340(2) 0.0548(9) Uani 0.85 1 d P D 2
H77A H 1.6216 1.0970 0.6655 0.066 Uiso 0.85 1 calc PR D 2
H77B H 1.6262 1.1688 0.6375 0.066 Uiso 0.85 1 calc PR D 2
C77A C 1.522(2) 1.0859(14) 0.6447(13) 0.0548(9) Uani 0.15 1 d PD E 1
H77C H 1.4527 1.0652 0.6528 0.066 Uiso 0.15 1 calc PR E 1
H77D H 1.5785 1.0676 0.6713 0.066 Uiso 0.15 1 calc PR E 1
C78 C 1.3161(2) 1.05388(16) 0.79452(13) 0.0211(6) Uani 1 1 d . . .
H78 H 1.2735 1.0519 0.7547 0.025 Uiso 1 1 calc R . .
C79 C 1.3594(2) 1.12108(17) 0.83002(14) 0.0229(6) Uani 1 1 d . . .
C80 C 1.4193(2) 1.12207(17) 0.88917(15) 0.0277(7) Uani 1 1 d . . .
C81 C 1.4345(2) 1.05942(18) 0.91087(14) 0.0272(7) Uani 1 1 d . . .
C82 C 1.3916(2) 0.99335(17) 0.87389(14) 0.0229(6) Uani 1 1 d . . .
C83 C 1.3319(2) 0.98989(16) 0.81418(13) 0.0200(6) Uani 1 1 d . . .
C84 C 1.2837(2) 0.91785(16) 0.77268(14) 0.0210(6) Uani 1 1 d . . .
H84 H 1.3199 0.8796 0.7904 0.025 Uiso 1 1 calc R . .
C85 C 1.3063(2) 0.90763(17) 0.70187(14) 0.0243(6) Uani 1 1 d . . .
H85A H 1.2677 0.8626 0.6764 0.029 Uiso 1 1 calc R . .
H85B H 1.2789 0.9480 0.6840 0.029 Uiso 1 1 calc R . .
C86 C 1.4246(2) 0.9042(2) 0.69425(15) 0.0318(7) Uani 1 1 d . . .
H86A H 1.4624 0.9508 0.7166 0.038 Uiso 1 1 calc R . .
H86B H 1.4534 0.8665 0.7154 0.038 Uiso 1 1 calc R . .
C87 C 1.4463(3) 0.8881(2) 0.62423(17) 0.0444(10) Uani 1 1 d . . .
H87A H 1.4156 0.9252 0.6031 0.053 Uiso 1 1 calc R . .
H87B H 1.4091 0.8411 0.6023 0.053 Uiso 1 1 calc R . .
C88 C 1.5626(3) 0.8857(3) 0.61444(19) 0.0483(10) Uani 1 1 d . . .
H88A H 1.6010 0.9316 0.6379 0.058 Uiso 1 1 calc R . .
H88B H 1.5703 0.8803 0.5677 0.058 Uiso 1 1 calc R . .
C89 C 0.5481(4) 0.5680(3) 0.8634(2) 0.0600(12) Uani 1 1 d . . .
H89A H 0.4732 0.5684 0.8715 0.090 Uiso 1 1 calc R . .
H89B H 0.5709 0.5190 0.8587 0.090 Uiso 1 1 calc R . .
H89C H 0.5565 0.5849 0.8235 0.090 Uiso 1 1 calc R . .
C90 C 0.6071(4) 0.6111(3) 0.9127(2) 0.0633(13) Uani 1 1 d . . .
C91 C 0.7786(7) 0.5350(5) 1.0409(4) 0.0389(19) Uiso 0.50 1 d P F 1
H91A H 0.8358 0.5083 1.0214 0.058 Uiso 0.50 1 calc PR F 1
H91B H 0.8021 0.5568 1.0864 0.058 Uiso 0.50 1 calc PR F 1
H91C H 0.7608 0.5729 1.0176 0.058 Uiso 0.50 1 calc PR F 1
C91A C 0.7847(19) 0.5058(14) 1.0251(12) 0.070(6) Uiso 0.25 1 d P F 2
H91D H 0.7805 0.5326 0.9904 0.105 Uiso 0.25 1 calc PR F 2
H91E H 0.8213 0.4619 1.0115 0.105 Uiso 0.25 1 calc PR F 2
H91F H 0.8242 0.5357 1.0643 0.105 Uiso 0.25 1 calc PR F 2
C91B C 0.832(2) 0.5136(17) 1.0601(16) 0.096(8) Uiso 0.25 1 d P F 3
H91G H 0.8467 0.5263 1.1075 0.144 Uiso 0.25 1 calc PR F 3
H91H H 0.8535 0.5549 1.0422 0.144 Uiso 0.25 1 calc PR F 3
H91I H 0.8733 0.4728 1.0431 0.144 Uiso 0.25 1 calc PR F 3
C92 C 0.6903(6) 0.4889(4) 1.0369(3) 0.100(2) Uiso 1 1 d D . .
C93 C 1.0695(3) 1.0754(2) 0.87817(16) 0.0382(8) Uani 1 1 d . . .
H93A H 1.0620 1.0234 0.8755 0.057 Uiso 1 1 calc R . .
H93B H 1.0997 1.0847 0.8397 0.057 Uiso 1 1 calc R . .
H93C H 0.9995 1.0950 0.8804 0.057 Uiso 1 1 calc R . .
C94 C 1.1396(3) 1.10966(19) 0.93596(16) 0.0337(8) Uani 1 1 d . . .
C95 C 0.7246(3) 0.9925(2) 0.9435(2) 0.0547(11) Uani 1 1 d . . .
H95A H 0.6679 1.0257 0.9441 0.082 Uiso 1 1 calc R . .
H95B H 0.7068 0.9559 0.9677 0.082 Uiso 1 1 calc R . .
H95C H 0.7320 0.9691 0.8985 0.082 Uiso 1 1 calc R . .
C96 C 0.8226(3) 1.0315(2) 0.97267(18) 0.0420(9) Uani 1 1 d . . .
C97 C 1.2356(3) 0.7154(2) 0.95667(18) 0.0437(9) Uani 1 1 d . . .
H97A H 1.3049 0.7020 0.9416 0.052 Uiso 1 1 calc R . .
H97B H 1.2018 0.6733 0.9694 0.052 Uiso 1 1 calc R . .
C98 C 1.2533(3) 0.7768(2) 1.01398(18) 0.0440(9) Uani 1 1 d . . .
H98A H 1.2891 0.8183 1.0016 0.053 Uiso 1 1 calc R . .
H98B H 1.1838 0.7912 1.0281 0.053 Uiso 1 1 calc R . .
H250 H 1.382(3) 0.770(2) 1.0640(18) 0.037(11) Uiso 1 1 d . . .
H260 H 1.105(5) 0.723(3) 0.906(3) 0.11(2) Uiso 1 1 d . . .
H75B H 1.513(3) 1.2115(18) 0.7388(15) 0.016(8) Uiso 1 1 d . G 2
H75A H 1.502(3) 1.139(2) 0.7523(19) 0.045(11) Uiso 1 1 d . . .

loop_
_atom_site_aniso_label
_atom_site_aniso_U_11
_atom_site_aniso_U_22
_atom_site_aniso_U_33
_atom_site_aniso_U_23
_atom_site_aniso_U_13
_atom_site_aniso_U_12
Cl1 0.0887(12) 0.0583(9) 0.0921(13) -0.0014(9) -0.0244(10) -0.0228(8)
Cl1A 0.0887(12) 0.0583(9) 0.0921(13) -0.0014(9) -0.0244(10) -0.0228(8)
Cl2 0.0664(7) 0.0798(8) 0.0367(5) -0.0003(5) -0.0085(5) 0.0083(6)
Cl3 0.0776(9) 0.0504(7) 0.0722(9) 0.0100(6) 0.0280(7) -0.0167(6)
Cl3A 0.0776(9) 0.0504(7) 0.0722(9) 0.0100(6) 0.0280(7) -0.0167(6)
Cl4 0.0848(9) 0.0856(9) 0.0473(6) 0.0204(6) 0.0237(6) -0.0039(7)
Cl5 0.0602(6) 0.0834(8) 0.0298(5) 0.0270(5) -0.0004(4) -0.0038(6)
Cl6 0.1077(11) 0.0671(8) 0.0766(8) 0.0228(7) -0.0378(8) 0.0248(8)
Cl7 0.0767(12) 0.0857(12) 0.0452(8) -0.0037(7) 0.0175(8) 0.0217(10)
Cl7A 0.084(8) 0.124(10) 0.127(11) 0.004(7) 0.092(8) 0.005(7)
Cl8 0.0409(6) 0.0390(6) 0.1025(9) -0.0031(6) 0.0317(6) 0.0016(4)
O1 0.0313(12) 0.0406(14) 0.0421(14) 0.0212(11) 0.0069(10) 0.0091(11)
O2 0.0396(14) 0.0472(16) 0.0461(15) 0.0263(12) 0.0200(11) 0.0161(12)
O3 0.0274(12) 0.0356(13) 0.0442(14) 0.0212(11) 0.0104(10) 0.0025(10)
O4 0.0247(12) 0.0392(14) 0.0606(16) 0.0245(12) 0.0097(11) -0.0003(10)
O5 0.0305(13) 0.0424(15) 0.0586(16) 0.0159(13) 0.0189(12) 0.0077(11)
O6 0.0289(12) 0.0331(13) 0.0422(14) 0.0060(11) 0.0040(10) 0.0027(10)
O7 0.0195(11) 0.0320(14) 0.0664(17) -0.0057(12) 0.0006(11) 0.0053(10)
O8 0.0281(13) 0.0346(14) 0.0619(17) -0.0184(12) 0.0070(12) 0.0059(11)
O9 0.0218(11) 0.0265(12) 0.0259(11) -0.0014(9) 0.0020(8) -0.0015(9)
O10 0.0280(11) 0.0186(11) 0.0285(11) 0.0040(9) -0.0037(9) 0.0030(9)
O11 0.0333(12) 0.0223(11) 0.0253(11) 0.0036(9) -0.0049(9) 0.0018(9)
O12 0.0446(14) 0.0232(12) 0.0424(14) 0.0142(10) -0.0108(11) 0.0018(10)
O13 0.0203(11) 0.0402(14) 0.0398(13) 0.0271(11) 0.0012(9) 0.0038(9)
O14 0.0233(11) 0.0346(13) 0.0322(12) 0.0211(10) 0.0040(9) -0.0002(9)
O15 0.0180(10) 0.0340(13) 0.0328(12) 0.0183(10) 0.0051(9) 0.0027(9)
O16 0.0240(11) 0.0274(12) 0.0393(13) 0.0120(10) 0.0090(9) 0.0023(9)
O17 0.0238(11) 0.0327(13) 0.0527(15) 0.0129(11) 0.0169(10) 0.0061(10)
O18 0.0265(12) 0.0285(13) 0.0556(15) 0.0086(11) 0.0177(11) 0.0089(10)
O19 0.0203(11) 0.0549(16) 0.0341(13) 0.0039(11) 0.0054(9) 0.0128(11)
O20 0.0275(13) 0.091(2) 0.0289(13) -0.0037(13) 0.0049(10) 0.0141(14)
O21 0.0241(12) 0.0516(16) 0.0343(13) 0.0085(11) 0.0006(10) 0.0042(11)
O22 0.0413(14) 0.0263(13) 0.0474(15) -0.0037(11) -0.0211(11) 0.0092(11)
O23 0.0478(15) 0.0341(14) 0.0271(12) 0.0000(10) -0.0154(10) 0.0085(11)
O24 0.0287(11) 0.0295(12) 0.0270(11) 0.0107(9) -0.0056(9) 0.0044(9)
O25 0.0373(15) 0.0406(15) 0.0405(14) 0.0160(12) -0.0003(11) 0.0045(12)
O26 0.0285(13) 0.0352(14) 0.0434(14) 0.0179(11) -0.0022(11) 0.0010(11)
N1 0.093(4) 0.137(5) 0.053(3) -0.005(3) -0.001(3) -0.022(3)
N3 0.056(2) 0.046(2) 0.0326(17) 0.0050(14) 0.0005(15) 0.0006(16)
N4 0.064(3) 0.069(3) 0.057(2) -0.003(2) 0.010(2) -0.011(2)
C1 0.0309(17) 0.0176(15) 0.0284(16) 0.0034(12) 0.0071(13) -0.0017(12)
C2 0.0257(16) 0.0136(14) 0.0326(16) 0.0022(12) 0.0055(13) 0.0023(12)
C3 0.0315(17) 0.0215(16) 0.0312(17) 0.0083(13) 0.0056(13) 0.0070(13)
C4 0.0306(17) 0.0254(17) 0.0369(18) 0.0127(14) 0.0103(14) 0.0063(13)
C5 0.0261(16) 0.0182(15) 0.0395(18) 0.0088(13) 0.0113(13) 0.0016(12)
C6 0.0299(17) 0.0186(15) 0.0328(17) 0.0031(13) 0.0042(13) -0.0004(12)
C7 0.0242(16) 0.0272(17) 0.0313(17) 0.0025(13) 0.0030(13) -0.0092(13)
C8 0.044(2) 0.049(2) 0.0314(19) -0.0040(17) 0.0047(16) -0.0145(18)
C9 0.028(2) 0.049(3) 0.036(2) 0.001(2) -0.0015(18) 0.000(2)
C9A 0.050(10) 0.011(7) 0.039(9) 0.013(7) 0.036(8) 0.019(7)
C10 0.042(3) 0.086(5) 0.033(3) -0.005(3) 0.003(2) 0.006(3)
C10A 0.050(11) 0.039(11) 0.038(10) -0.006(8) 0.002(8) 0.026(9)
C11 0.057(3) 0.067(4) 0.042(3) -0.003(3) 0.001(3) 0.008(3)
C11A 0.14(3) 0.16(3) 0.012(10) -0.012(14) -0.025(13) 0.12(3)
C12 0.0218(15) 0.0329(18) 0.0273(16) 0.0069(13) 0.0005(12) -0.0013(13)
C13 0.0217(15) 0.0284(17) 0.0270(16) 0.0070(13) -0.0027(12) -0.0040(13)
C14 0.0219(16) 0.0350(19) 0.0348(17) 0.0138(15) 0.0005(13) -0.0038(13)
C15 0.0188(15) 0.041(2) 0.0360(18) 0.0134(15) 0.0037(13) 0.0013(14)
C16 0.0224(16) 0.0326(18) 0.0342(17) 0.0090(14) -0.0024(13) 0.0002(13)
C17 0.0187(15) 0.0332(18) 0.0273(16) 0.0114(13) -0.0041(12) -0.0046(13)
C18 0.0207(15) 0.0305(18) 0.0344(17) 0.0131(14) -0.0012(13) -0.0018(13)
C19 0.0267(16) 0.0365(19) 0.0299(17) 0.0132(14) -0.0020(13) -0.0051(14)
C20 0.0303(18) 0.047(2) 0.0327(18) 0.0145(16) -0.0044(14) -0.0038(16)
C21 0.037(2) 0.054(2) 0.0331(19) 0.0126(17) -0.0023(15) -0.0032(17)
C22 0.043(2) 0.053(2) 0.035(2) 0.0079(17) -0.0059(16) -0.0052(18)
C23 0.0253(15) 0.0234(16) 0.0235(15) 0.0077(12) 0.0020(12) 0.0024(12)
C24 0.0196(15) 0.0236(16) 0.0325(16) 0.0116(13) -0.0021(12) -0.0014(12)
C25 0.0195(15) 0.0228(16) 0.0455(19) 0.0077(14) 0.0047(13) 0.0050(12)
C26 0.0262(16) 0.0209(16) 0.0361(17) 0.0000(13) 0.0049(13) 0.0018(13)
C27 0.0197(14) 0.0211(15) 0.0271(15) 0.0068(12) 0.0018(12) -0.0012(12)
C28 0.0224(15) 0.0178(15) 0.0241(15) 0.0099(12) 0.0037(11) 0.0021(11)
C29 0.0205(14) 0.0203(15) 0.0209(14) 0.0070(11) 0.0032(11) 0.0009(11)
C30 0.0302(17) 0.0311(18) 0.0234(15) 0.0117(13) 0.0041(12) 0.0024(13)
C31 0.0291(18) 0.047(2) 0.041(2) 0.0084(17) 0.0151(15) 0.0022(16)
C32 0.055(3) 0.053(3) 0.043(2) -0.0011(19) 0.0193(19) -0.003(2)
C33 0.053(3) 0.056(3) 0.067(3) 0.000(2) 0.024(2) -0.011(2)
C34 0.0194(14) 0.0225(16) 0.0226(14) 0.0052(12) 0.0023(11) 0.0015(12)
C35 0.0188(14) 0.0178(14) 0.0213(14) 0.0064(11) 0.0058(11) 0.0043(11)
C36 0.0208(14) 0.0201(15) 0.0221(14) 0.0024(12) 0.0057(11) 0.0024(12)
C37 0.0201(14) 0.0253(16) 0.0193(14) 0.0069(12) 0.0025(11) 0.0047(12)
C38 0.0254(15) 0.0206(15) 0.0265(15) 0.0077(12) 0.0059(12) 0.0073(12)
C39 0.0216(15) 0.0193(15) 0.0271(15) 0.0051(12) 0.0076(12) 0.0036(12)
C40 0.0261(16) 0.0178(15) 0.0317(16) 0.0042(12) 0.0039(13) -0.0002(12)
C41 0.0304(17) 0.0246(17) 0.0315(17) 0.0010(13) 0.0052(13) 0.0026(13)
C42 0.0320(18) 0.037(2) 0.0344(18) 0.0011(15) 0.0082(14) 0.0032(15)
C43 0.043(2) 0.053(2) 0.0332(19) 0.0009(17) 0.0096(16) -0.0055(18)
C44 0.049(2) 0.079(3) 0.044(2) 0.020(2) 0.0151(19) 0.004(2)
C45 0.0237(15) 0.0212(15) 0.0196(14) 0.0057(11) 0.0053(11) 0.0000(12)
C46 0.0206(14) 0.0181(15) 0.0232(14) 0.0042(11) 0.0046(11) 0.0043(11)
C47 0.0217(15) 0.0239(16) 0.0273(15) 0.0106(12) 0.0018(12) 0.0058(12)
C48 0.0220(15) 0.0225(15) 0.0258(15) 0.0107(12) 0.0058(12) 0.0029(12)
C49 0.0156(13) 0.0182(15) 0.0288(15) 0.0057(12) 0.0043(11) 0.0010(11)
C50 0.0197(14) 0.0188(15) 0.0198(14) 0.0018(11) 0.0016(11) 0.0017(11)
C51 0.0145(13) 0.0256(16) 0.0238(15) 0.0063(12) 0.0008(11) -0.0001(11)
C52 0.0212(15) 0.0322(18) 0.0224(15) 0.0050(13) 0.0011(12) 0.0027(13)
C53 0.0233(16) 0.0392(19) 0.0229(15) 0.0069(14) 0.0023(12) 0.0023(14)
C54 0.0287(17) 0.044(2) 0.0231(16) 0.0102(14) 0.0003(13) -0.0008(15)
C55 0.041(2) 0.068(3) 0.0225(17) 0.0151(17) 0.0009(15) 0.0050(19)
C56 0.0152(14) 0.0307(17) 0.0236(15) 0.0096(13) 0.0003(11) 0.0034(12)
C57 0.0180(14) 0.0247(16) 0.0190(14) 0.0072(12) -0.0017(11) 0.0028(11)
C58 0.0183(14) 0.0299(17) 0.0246(15) 0.0098(13) -0.0001(11) 0.0011(12)
C59 0.0180(14) 0.0345(18) 0.0289(16) 0.0111(14) 0.0063(12) 0.0072(13)
C60 0.0225(15) 0.0258(17) 0.0324(17) 0.0074(13) 0.0024(13) 0.0068(13)
C61 0.0198(15) 0.0289(17) 0.0241(15) 0.0106(13) -0.0008(11) 0.0037(12)
C62 0.0231(15) 0.0249(16) 0.0296(16) 0.0114(13) 0.0058(12) 0.0065(12)
C63 0.0338(18) 0.0280(17) 0.0317(17) 0.0137(14) 0.0050(14) 0.0049(14)
C64 0.0382(19) 0.036(2) 0.0308(17) 0.0126(15) 0.0011(14) 0.0089(15)
C65 0.070(3) 0.056(3) 0.033(2) 0.0160(19) 0.0039(19) 0.012(2)
C66 0.089(3) 0.064(3) 0.034(2) 0.013(2) -0.009(2) 0.009(3)
C67 0.0238(15) 0.0196(15) 0.0321(16) 0.0066(13) 0.0054(12) -0.0002(12)
C68 0.0201(15) 0.0257(16) 0.0293(16) 0.0132(13) 0.0028(12) 0.0019(12)
C69 0.0199(15) 0.0339(18) 0.0323(17) 0.0143(14) 0.0075(12) 0.0062(13)
C70 0.0255(16) 0.0379(19) 0.0277(16) 0.0083(14) 0.0065(13) 0.0040(14)
C71 0.0190(15) 0.0329(18) 0.0341(17) 0.0147(14) 0.0039(12) 0.0018(13)
C72 0.0193(15) 0.0231(16) 0.0349(17) 0.0130(13) 0.0084(12) 0.0020(12)
C73 0.0194(15) 0.0234(16) 0.0358(17) 0.0073(13) 0.0046(12) 0.0035(12)
C74 0.0314(17) 0.0288(18) 0.0391(19) 0.0152(14) 0.0107(14) 0.0105(14)
C75 0.034(2) 0.061(3) 0.047(2) 0.021(2) 0.0171(17) 0.015(2)
C76 0.040(2) 0.081(3) 0.0413(18) 0.0046(18) 0.0085(15) 0.0111(18)
C76A 0.040(2) 0.081(3) 0.0413(18) 0.0046(18) 0.0085(15) 0.0111(18)
C77 0.040(2) 0.081(3) 0.0413(18) 0.0046(18) 0.0085(15) 0.0111(18)
C77A 0.040(2) 0.081(3) 0.0413(18) 0.0046(18) 0.0085(15) 0.0111(18)
C78 0.0184(14) 0.0275(16) 0.0182(14) 0.0064(12) 0.0015(11) 0.0030(12)
C79 0.0152(14) 0.0278(17) 0.0280(15) 0.0095(13) 0.0043(11) 0.0057(12)
C80 0.0212(15) 0.0273(17) 0.0310(17) -0.0007(13) -0.0017(12) 0.0049(13)
C81 0.0239(16) 0.0346(18) 0.0221(15) 0.0049(13) -0.0027(12) 0.0100(13)
C82 0.0203(14) 0.0271(16) 0.0238(15) 0.0096(12) 0.0035(11) 0.0071(12)
C83 0.0162(13) 0.0253(16) 0.0206(14) 0.0077(12) 0.0044(11) 0.0054(11)
C84 0.0185(14) 0.0230(15) 0.0228(14) 0.0068(12) 0.0042(11) 0.0036(12)
C85 0.0185(14) 0.0282(17) 0.0244(15) 0.0025(12) 0.0018(11) -0.0019(12)
C86 0.0218(16) 0.044(2) 0.0295(17) 0.0046(15) 0.0074(13) 0.0029(14)
C87 0.0266(18) 0.075(3) 0.0283(18) 0.0015(18) 0.0096(14) 0.0015(18)
C88 0.034(2) 0.072(3) 0.039(2) 0.009(2) 0.0160(16) -0.0013(19)
C89 0.065(3) 0.052(3) 0.065(3) 0.017(2) 0.010(2) 0.002(2)
C90 0.062(3) 0.083(4) 0.043(3) 0.011(2) 0.009(2) 0.000(3)
C93 0.046(2) 0.037(2) 0.0294(18) 0.0045(15) 0.0035(15) -0.0007(16)
C94 0.046(2) 0.0300(18) 0.0267(17) 0.0078(14) 0.0081(15) 0.0059(16)
C95 0.055(3) 0.050(3) 0.059(3) 0.015(2) -0.005(2) 0.007(2)
C96 0.051(2) 0.039(2) 0.036(2) 0.0055(17) 0.0130(18) 0.0066(19)
C97 0.049(2) 0.039(2) 0.044(2) 0.0147(17) -0.0065(17) 0.0071(17)
C98 0.049(2) 0.039(2) 0.046(2) 0.0160(17) -0.0032(18) 0.0109(18)

loop_
_atom_type_symbol
_atom_type_description
_atom_type_scat_dispersion_real
_atom_type_scat_dispersion_imag
_atom_type_scat_source
C C 0.0033 0.0016 'International Tables Vol C Tables 4.2.6.8 and 6.1.1.4'
H H 0.0000 0.0000 'International Tables Vol C Tables 4.2.6.8 and 6.1.1.4'
O O 0.0106 0.0060 'International Tables Vol C Tables 4.2.6.8 and 6.1.1.4'
Cl Cl 0.1484 0.1585 'International Tables Vol C Tables 4.2.6.8 and 6.1.1.4'
N N 0.0061 0.0033 'International Tables Vol C Tables 4.2.6.8 and 6.1.1.4'

loop_
_geom_angle_atom_site_label_1
_geom_angle_atom_site_label_2
_geom_angle_atom_site_label_3
_geom_angle
C2 C1 C6 123.0(3)
C1 C2 C3 117.7(3)
C1 C2 C40 123.3(3)
C3 C2 C40 119.0(3)
O1 C3 C4 119.8(3)
O1 C3 C2 119.5(3)
C4 C3 C2 120.7(3)
O2 C4 C5 118.0(3)
O2 C4 C3 122.3(3)
C5 C4 C3 119.6(3)
C6 C5 O3 120.0(3)
C6 C5 C4 121.8(3)
O3 C5 C4 118.1(3)
C5 C6 C1 117.1(3)
C5 C6 C7 119.3(3)
C1 C6 C7 123.6(3)
C6 C7 C13 110.6(2)
C6 C7 C8 112.4(3)
C13 C7 C8 114.1(3)
C9A C8 C9 77.6(9)
C9A C8 C7 121.1(7)
C9 C8 C7 113.8(3)
C8 C9 C10 113.5(4)
C8 C9A C10A 120.7(13)
C11 C10 C9 113.8(4)
C11A C10A C9A 117.3(15)
C10 C11 Cl1 111.8(4)
C10A C11A Cl1A 111.9(14)
C13 C12 C17 122.9(3)
C14 C13 C12 117.3(3)
C14 C13 C7 122.2(3)
C12 C13 C7 120.4(3)
C15 C14 C13 121.1(3)
C15 C14 O4 114.6(3)
C13 C14 O4 124.3(3)
O5 C15 C16 118.7(3)
O5 C15 C14 121.1(3)
C16 C15 C14 120.2(3)
O6 C16 C15 119.7(3)
O6 C16 C17 119.7(3)
C15 C16 C17 120.6(3)
C16 C17 C12 117.7(3)
C16 C17 C18 120.9(3)
C12 C17 C18 121.4(3)
C19 C18 C17 111.7(3)
C19 C18 C24 112.7(3)
C17 C18 C24 110.6(2)
C20 C19 C18 113.5(3)
C21 C20 C19 111.7(3)
C22 C21 C20 111.9(3)
C21 C22 Cl2 111.2(3)
C24 C23 C28 122.8(3)
C25 C24 C23 117.6(3)
C25 C24 C18 120.8(3)
C23 C24 C18 121.6(3)
O7 C25 C26 114.6(3)
O7 C25 C24 124.7(3)
C26 C25 C24 120.6(3)
O8 C26 C25 122.2(3)
O8 C26 C27 117.6(3)
C25 C26 C27 120.2(3)
O9 C27 C26 121.0(3)
O9 C27 C28 117.8(3)
C26 C27 C28 121.1(3)
C27 C28 C23 117.5(3)
C27 C28 C29 119.5(3)
C23 C28 C29 123.0(3)
C28 C29 C30 112.6(2)
C28 C29 C35 112.1(2)
C30 C29 C35 112.5(2)
C31 C30 C29 113.5(3)
C30 C31 C32 111.7(3)
C33 C32 C31 115.3(4)
C32 C33 Cl3 109.7(3)
C32 C33 Cl3A 103.6(5)
Cl3 C33 Cl3A 38.1(4)
C35 C34 C39 123.9(3)
C34 C35 C36 116.9(3)
C34 C35 C29 121.3(3)
C36 C35 C29 121.8(3)
O10 C36 C37 115.9(3)
O10 C36 C35 123.2(3)
C37 C36 C35 120.9(3)
O11 C37 C38 120.7(3)
O11 C37 C36 118.9(3)
C38 C37 C36 120.4(3)
O12 C38 C37 115.1(3)
O12 C38 C39 124.3(3)
C37 C38 C39 120.6(3)
C34 C39 C38 117.3(3)
C34 C39 C40 120.6(3)
C38 C39 C40 122.1(3)
C41 C40 C2 113.4(3)
C41 C40 C39 110.8(2)
C2 C40 C39 110.6(2)
C42 C41 C40 113.0(3)
C41 C42 C43 111.6(3)
C44 C43 C42 112.8(3)
C43 C44 Cl4 110.6(3)
C46 C45 C50 123.2(3)
C45 C46 C47 117.3(3)
C45 C46 C84 123.5(3)
C47 C46 C84 119.2(3)
O13 C47 C48 119.7(3)
O13 C47 C46 119.3(3)
C48 C47 C46 121.0(3)
C47 C48 C49 120.2(3)
C47 C48 O14 122.4(3)
C49 C48 O14 117.3(2)
O15 C49 C48 119.4(3)
O15 C49 C50 119.5(2)
C48 C49 C50 121.0(3)
C49 C50 C45 117.3(3)
C49 C50 C51 120.0(2)
C45 C50 C51 122.6(3)
C50 C51 C52 112.8(2)
C50 C51 C57 109.7(2)
C52 C51 C57 112.6(2)
C53 C52 C51 113.9(2)
C54 C53 C52 111.3(3)
C55 C54 C53 112.2(3)
C54 C55 Cl5 111.1(3)
C57 C56 C61 123.5(3)
C56 C57 C58 117.1(3)
C56 C57 C51 120.7(3)
C58 C57 C51 122.2(3)
O16 C58 C59 114.0(3)
O16 C58 C57 125.2(3)
C59 C58 C57 120.8(3)
O17 C59 C60 117.8(3)
O17 C59 C58 121.7(3)
C60 C59 C58 120.5(3)
C59 C60 O18 120.4(3)
C59 C60 C61 120.5(3)
O18 C60 C61 119.0(3)
C56 C61 C60 117.5(3)
C56 C61 C62 121.6(3)
C60 C61 C62 121.0(3)
C61 C62 C68 110.5(2)
C61 C62 C63 112.4(3)
C68 C62 C63 113.2(2)
C64 C63 C62 112.9(3)
C63 C64 C65 113.4(3)
C66 C65 C64 114.7(4)
C65 C66 Cl6 111.6(3)
C72 C67 C68 122.7(3)
C69 C68 C67 118.2(3)
C69 C68 C62 119.8(3)
C67 C68 C62 122.0(3)
O19 C69 C70 114.6(3)
O19 C69 C68 125.4(3)
C70 C69 C68 120.0(3)
O20 C70 C69 123.0(3)
O20 C70 C71 116.7(3)
C69 C70 C71 120.2(3)
O21 C71 C72 118.9(3)
O21 C71 C70 119.1(3)
C72 C71 C70 121.9(3)
C71 C72 C67 117.0(3)
C71 C72 C73 119.3(3)
C67 C72 C73 123.7(3)
C79 C73 C72 110.6(2)
C79 C73 C74 112.7(3)
C72 C73 C74 112.8(3)
C75 C74 C73 112.9(3)
C76A C75 C74 132.3(13)
C76A C75 C76 34.2(12)
C74 C75 C76 109.7(4)
C77 C76 C75 112.6(4)
C75 C76A C77A 96(2)
C76 C77 Cl7 110.2(4)
C76A C77A Cl7A 113(2)
C83 C78 C79 123.7(3)
C80 C79 C78 116.5(3)
C80 C79 C73 121.8(3)
C78 C79 C73 121.7(3)
C81 C80 O22 116.5(3)
C81 C80 C79 121.2(3)
O22 C80 C79 122.3(3)
O23 C81 C80 119.5(3)
O23 C81 C82 119.7(3)
C80 C81 C82 120.8(3)
O24 C82 C81 116.5(3)
O24 C82 C83 123.7(3)
C81 C82 C83 119.9(3)
C78 C83 C82 117.9(3)
C78 C83 C84 121.2(2)
C82 C83 C84 120.9(3)
C83 C84 C46 110.6(2)
C83 C84 C85 112.4(2)
C46 C84 C85 113.7(2)
C86 C85 C84 112.6(2)
C87 C86 C85 112.6(3)
C86 C87 C88 114.4(3)
C87 C88 Cl8 111.7(3)
N1 C90 C89 178.1(6)
N2B C92 N2 40.9(7)
N2B C92 C91A 146.9(15)
N2 C92 C91A 152.6(14)
N2B C92 C91 168.5(10)
N2 C92 C91 150.6(10)
C91A C92 C91 25.8(12)
N2B C92 C91B 139.4(12)
N2 C92 C91B 179.3(13)
C91A C92 C91B 26.7(15)
C91 C92 C91B 29.1(10)
N3 C94 C93 179.3(4)
N4 C96 C95 179.0(5)
O26 C97 C98 111.1(3)
O25 C98 C97 111.4(3)

loop_
_geom_bond_atom_site_label_1
_geom_bond_atom_site_label_2
_geom_bond_distance
Cl1 C11 1.777(6)
Cl1A C11A 1.804(19)
Cl2 C22 1.806(4)
Cl3 C33 1.805(5)
Cl3A C33 1.880(13)
Cl4 C44 1.793(4)
Cl5 C55 1.802(4)
Cl6 C66 1.793(5)
Cl7 C77 1.784(5)
Cl7A C77A 1.65(3)
Cl8 C88 1.799(5)
O1 C3 1.381(4)
O2 C4 1.374(4)
O3 C5 1.384(4)
O4 C14 1.391(4)
O5 C15 1.379(4)
O6 C16 1.383(4)
O7 C25 1.378(4)
O8 C26 1.375(4)
O9 C27 1.382(3)
O10 C36 1.381(4)
O11 C37 1.377(3)
O12 C38 1.377(4)
O13 C47 1.380(3)
O14 C48 1.383(3)
O15 C49 1.380(3)
O16 C58 1.384(4)
O17 C59 1.380(4)
O18 C60 1.386(4)
O19 C69 1.377(4)
O20 C70 1.358(4)
O21 C71 1.375(4)
O22 C80 1.386(4)
O23 C81 1.376(3)
O24 C82 1.381(4)
O25 C98 1.439(4)
O26 C97 1.447(4)
N1 C90 1.172(6)
N2 C92 1.279(11)
N2B C92 1.181(10)
N3 C94 1.130(4)
N4 C96 1.131(5)
C1 C2 1.391(4)
C1 C6 1.401(4)
C2 C3 1.395(4)
C2 C40 1.531(4)
C3 C4 1.392(4)
C4 C5 1.386(5)
C5 C6 1.384(4)
C6 C7 1.526(4)
C7 C13 1.531(5)
C7 C8 1.539(5)
C8 C9A 1.247(15)
C8 C9 1.464(5)
C9 C10 1.531(7)
C9A C10A 1.59(2)
C10 C11 1.507(7)
C10A C11A 1.526(17)
C12 C13 1.399(4)
C12 C17 1.393(5)
C13 C14 1.388(4)
C14 C15 1.389(5)
C15 C16 1.385(5)
C16 C17 1.393(4)
C17 C18 1.536(4)
C18 C19 1.530(5)
C18 C24 1.536(4)
C19 C20 1.530(4)
C20 C21 1.520(5)
C21 C22 1.503(5)
C23 C24 1.400(4)
C23 C28 1.395(4)
C24 C25 1.394(5)
C25 C26 1.387(4)
C26 C27 1.387(4)
C27 C28 1.389(4)
C28 C29 1.528(4)
C29 C30 1.531(4)
C29 C35 1.529(4)
C30 C31 1.515(4)
C31 C32 1.524(5)
C32 C33 1.489(6)
C34 C35 1.391(4)
C34 C39 1.397(4)
C35 C36 1.398(4)
C36 C37 1.395(4)
C37 C38 1.387(4)
C38 C39 1.395(4)
C39 C40 1.534(4)
C40 C41 1.527(4)
C41 C42 1.521(5)
C42 C43 1.532(5)
C43 C44 1.495(5)
C45 C46 1.393(4)
C45 C50 1.403(4)
C46 C47 1.396(4)
C46 C84 1.524(4)
C47 C48 1.390(4)
C48 C49 1.383(4)
C49 C50 1.393(4)
C50 C51 1.524(4)
C51 C52 1.526(4)
C51 C57 1.537(4)
C52 C53 1.522(4)
C53 C54 1.517(4)
C54 C55 1.502(4)
C56 C57 1.394(4)
C56 C61 1.389(4)
C57 C58 1.398(4)
C58 C59 1.387(4)
C59 C60 1.383(4)
C60 C61 1.400(4)
C61 C62 1.526(4)
C62 C68 1.529(4)
C62 C63 1.535(4)
C63 C64 1.516(4)
C64 C65 1.520(5)
C65 C66 1.511(6)
C67 C72 1.396(4)
C67 C68 1.404(4)
C68 C69 1.397(4)
C69 C70 1.385(4)
C70 C71 1.390(4)
C71 C72 1.383(5)
C72 C73 1.532(4)
C73 C79 1.526(4)
C73 C74 1.534(4)
C74 C75 1.509(5)
C75 C76A 1.41(3)
C75 C76 1.561(6)
C76 C77 1.476(6)
C76A C77A 1.564(19)
C78 C83 1.388(4)
C78 C79 1.398(4)
C79 C80 1.399(4)
C80 C81 1.383(5)
C81 C82 1.390(5)
C82 C83 1.398(4)
C83 C84 1.530(4)
C84 C85 1.532(4)
C85 C86 1.526(4)
C86 C87 1.508(5)
C87 C88 1.509(5)
C89 C90 1.325(7)
C91 C92 1.373(11)
C91A C92 1.28(2)
C91B C92 1.83(3)
C93 C94 1.454(5)
C95 C96 1.429(6)
C97 C98 1.491(6)
